data_4300008
loop_
_publ_author_name
'Craig C. McLauchlan'
'James A. Ibers'

_publ_section_title
;
Facile Syntheses and Structures of New Metal-Maleonitrilediselenolates
[K([2.2.2]-cryptand)]3[Ag(Se2C2(CN)2)(Se6)],
[K([2.2.2]-cryptand)]2[Ni(Se2C2(CN)2)2], and Ni(dppp)(Se2C2(CN)2)
;
_journal_name_full 'Inorganic Chemistry'
_journal_page_first 1046
_journal_page_last 1048
_journal_paper_doi 10.1021/ic9901719
_journal_volume 39
_journal_year 2000
_chemical_formula_moiety '(C27 H26 P2) Ni (Se2 C2 N4)'
_chemical_formula_sum 'C31 H26 N2 Ni P2 Se2'
_chemical_formula_weight 705.11
_chemical_name_common
;
1,3-bis(diphenylphosphino)propane maleneonitrilediselenolate nickel(ii)
;
_chemical_name_systematic
;
1,3-bis(diphenylphosphino)propane
cis-1,2-dicyano,1,2-diselenato-ethene-Se-Se-nickel(ii)
;
_space_group_IT_number 62
_symmetry_cell_setting orthorhombic
_symmetry_space_group_name_Hall '-P 2ac 2n'
_symmetry_space_group_name_H-M 'P n m a'
_atom_sites_solution_hydrogens geom
_atom_sites_solution_primary direct
_atom_sites_solution_secondary difmap
_audit_creation_method SHELXL-97
_cell_angle_alpha 90.00
_cell_angle_beta 90.00
_cell_angle_gamma 90.00
_cell_formula_units_Z 4
_cell_length_a 12.4004(7)
_cell_length_b 15.4068(9)
_cell_length_c 15.4512(9)
_cell_measurement_reflns_used 3738
_cell_measurement_temperature 153(2)
_cell_measurement_theta_max 56.50
_cell_volume 2952.0(3)
_computing_cell_refinement 'SMART Version 5.101 (Bruker, 1997)'
_computing_data_collection 'SMART Version 5.101 (Bruker, 1997)'
_computing_data_reduction 'SAINT-Plus Version 5.101 (Bruker, 1997)'
_computing_molecular_graphics 'SHELXTL-97 (Sheldrick, 1997)'
_computing_publication_material 'SHELXTL-97 (Sheldrick, 1997)'
_computing_structure_refinement 'SHELXL-97 (Sheldrick, 1997)'
_computing_structure_solution 'SHELXS-97 (Sheldrick, 1990)'
_diffrn_ambient_temperature 153(2)
_diffrn_measurement_device_type 'Bruker AXS SMART-1000 CCD'
_diffrn_measurement_method '\w scans'
_diffrn_radiation_monochromator graphite
_diffrn_radiation_source 'standard sealed tube'
_diffrn_radiation_type MoK\a
_diffrn_radiation_wavelength 0.71073
_diffrn_reflns_av_R_equivalents 0.0327
_diffrn_reflns_av_sigmaI/netI 0.0271
_diffrn_reflns_limit_h_max 15
_diffrn_reflns_limit_h_min -16
_diffrn_reflns_limit_k_max 20
_diffrn_reflns_limit_k_min -20
_diffrn_reflns_limit_l_max 20
_diffrn_reflns_limit_l_min -20
_diffrn_reflns_number 25662
_diffrn_reflns_theta_max 28.25
_diffrn_reflns_theta_min 1.87
_diffrn_standards_decay_% '< 2'
_exptl_absorpt_coefficient_mu 3.255
_exptl_absorpt_correction_T_max 0.73524
_exptl_absorpt_correction_T_min 0.39552
_exptl_absorpt_correction_type numerical
_exptl_absorpt_process_details 'face indexed (Sheldrick, 1997)'
_exptl_crystal_colour orange
_exptl_crystal_density_diffrn 1.587
_exptl_crystal_density_method 'not measured'
_exptl_crystal_description needle
_exptl_crystal_F_000 1408
_exptl_crystal_size_max 0.2625
_exptl_crystal_size_mid 0.112
_exptl_crystal_size_min 0.108
_refine_ls_extinction_method none
_refine_ls_goodness_of_fit_ref 1.099
_refine_ls_hydrogen_treatment 'riding model'
_refine_ls_matrix_type full
_refine_ls_number_parameters 175
_refine_ls_number_reflns 3738
_refine_ls_number_restraints 0
_refine_ls_restrained_S_all 1.099
_refine_ls_R_factor_all 0.0390
_refine_ls_R_factor_gt 0.0263
_refine_ls_shift/su_max 0.004
_refine_ls_shift/su_mean 0.001
_refine_ls_structure_factor_coef Fsqd
_refine_ls_weighting_details
; calc 
 [1/[\s^2^(Fo^2^)+(0.0300Fo^2^)^2^]  
;
_refine_ls_weighting_scheme calc
_refine_ls_wR_factor_gt 0.0593
_refine_ls_wR_factor_ref 0.0614
_reflns_number_gt 2913
_reflns_number_total 3738
_reflns_threshold_expression 'I > 2sigma(I)'
_cod_database_code 4300008

loop_
_symmetry_equiv_pos_as_xyz
'x, y, z'
'-x+1/2, -y, z+1/2'
'-x, y+1/2, -z'
'x+1/2, -y+1/2, -z+1/2'
'-x, -y, -z'
'x-1/2, y, -z-1/2'
'x, -y-1/2, z'
'-x-1/2, y-1/2, z-1/2'

loop_
_atom_site_label
_atom_site_type_symbol
_atom_site_fract_x
_atom_site_fract_y
_atom_site_fract_z
_atom_site_U_iso_or_equiv
_atom_site_adp_type
_atom_site_occupancy
_atom_site_symmetry_multiplicity
_atom_site_calc_flag
_atom_site_refinement_flags
_atom_site_disorder_assembly
_atom_site_disorder_group
Ni1 Ni 0.10562(3) -0.2500 0.71593(2) 0.01739(9) Uani 1 2 d S . .
Se1 Se 0.141339(17) -0.143230(12) 0.814510(12) 0.02376(7) Uani 1 1 d . . .
C1 C 0.16853(14) -0.20623(13) 0.91672(11) 0.0208(4) Uani 1 1 d . . .
C2 C 0.18119(16) -0.15881(13) 0.99588(13) 0.0258(5) Uani 1 1 d . . .
N1 N 0.19059(16) -0.12284(13) 1.06034(12) 0.0396(5) Uani 1 1 d . . .
P1 P 0.07402(4) -0.14795(3) 0.61946(3) 0.01851(11) Uani 1 1 d . . .
C3 C 0.19048(16) -0.12674(12) 0.55183(12) 0.0211(4) Uani 1 1 d . . .
C4 C 0.29256(17) -0.13678(14) 0.58808(14) 0.0321(5) Uani 1 1 d . . .
H4A H 0.2995 -0.1583 0.6454 0.039 Uiso 1 1 calc R . .
C5 C 0.38431(19) -0.11550(17) 0.54105(15) 0.0430(6) Uani 1 1 d . . .
H5A H 0.4535 -0.1211 0.5669 0.052 Uiso 1 1 calc R . .
C6 C 0.37533(18) -0.08620(16) 0.45693(14) 0.0375(6) Uani 1 1 d . . .
H6A H 0.4382 -0.0726 0.4245 0.045 Uiso 1 1 calc R . .
C7 C 0.27477(18) -0.07673(15) 0.42013(14) 0.0350(5) Uani 1 1 d . . .
H7A H 0.2686 -0.0567 0.3622 0.042 Uiso 1 1 calc R . .
C9 C 0.18264(17) -0.09623(14) 0.46691(13) 0.0291(5) Uani 1 1 d . . .
H9A H 0.1137 -0.0888 0.4411 0.035 Uiso 1 1 calc R . .
C10 C 0.03738(15) -0.04253(13) 0.66521(12) 0.0223(4) Uani 1 1 d . . .
C11 C 0.10416(17) 0.02933(13) 0.65792(13) 0.0278(5) Uani 1 1 d . . .
H11A H 0.1685 0.0257 0.6248 0.033 Uiso 1 1 calc R . .
C12 C 0.0772(2) 0.10649(15) 0.69890(14) 0.0359(6) Uani 1 1 d . . .
H12A H 0.1237 0.1553 0.6945 0.043 Uiso 1 1 calc R . .
C13 C -0.0172(2) 0.11237(15) 0.74606(14) 0.0391(6) Uani 1 1 d . . .
H13A H -0.0356 0.1653 0.7739 0.047 Uiso 1 1 calc R . .
C14 C -0.08517(18) 0.04120(15) 0.75293(14) 0.0338(5) Uani 1 1 d . . .
H14A H -0.1503 0.0455 0.7850 0.041 Uiso 1 1 calc R . .
C15 C -0.05769(16) -0.03593(14) 0.71298(13) 0.0276(5) Uani 1 1 d . . .
H15A H -0.1039 -0.0848 0.7181 0.033 Uiso 1 1 calc R . .
C16 C -0.03968(16) -0.16703(13) 0.54636(12) 0.0244(4) Uani 1 1 d . . .
H16A H -0.1067 -0.1686 0.5812 0.029 Uiso 1 1 calc R . .
H16B H -0.0453 -0.1170 0.5064 0.029 Uiso 1 1 calc R . .
C17 C -0.0339(2) -0.2500 0.49255(17) 0.0248(6) Uani 1 2 d S . .
H17A H 0.0343 -0.2500 0.4593 0.030 Uiso 1 2 calc SR . .
H17B H -0.0941 -0.2500 0.4505 0.030 Uiso 1 2 calc SR . .

loop_
_atom_site_aniso_label
_atom_site_aniso_U_11
_atom_site_aniso_U_22
_atom_site_aniso_U_33
_atom_site_aniso_U_23
_atom_site_aniso_U_13
_atom_site_aniso_U_12
Ni1 0.01900(17) 0.02019(18) 0.01298(17) 0.000 -0.00089(13) 0.000
Se1 0.03242(12) 0.02271(11) 0.01616(11) -0.00087(8) -0.00316(8) -0.00124(8)
C1 0.0173(9) 0.0311(10) 0.0140(9) 0.0014(8) -0.0012(7) -0.0021(8)
C2 0.0230(10) 0.0316(12) 0.0228(11) -0.0007(9) 0.0010(8) -0.0004(9)
N1 0.0451(12) 0.0476(13) 0.0261(11) -0.0113(9) -0.0033(9) -0.0045(10)
P1 0.0185(2) 0.0225(3) 0.0145(2) 0.0011(2) -0.00076(18) 0.00022(19)
C3 0.0244(10) 0.0233(10) 0.0156(10) 0.0003(8) 0.0017(8) 0.0016(8)
C4 0.0249(11) 0.0503(15) 0.0213(11) 0.0055(10) -0.0006(8) 0.0003(10)
C5 0.0243(12) 0.0699(18) 0.0350(14) 0.0072(13) 0.0006(10) -0.0011(12)
C6 0.0303(13) 0.0517(15) 0.0305(13) 0.0026(11) 0.0094(10) -0.0054(11)
C7 0.0393(13) 0.0468(14) 0.0187(11) 0.0066(10) 0.0050(9) -0.0048(11)
C9 0.0271(11) 0.0366(13) 0.0236(11) 0.0044(9) -0.0008(9) -0.0015(9)
C10 0.0266(11) 0.0239(10) 0.0164(10) 0.0023(8) -0.0031(8) 0.0036(8)
C11 0.0344(11) 0.0289(12) 0.0202(11) 0.0041(9) -0.0033(9) -0.0004(10)
C12 0.0518(15) 0.0238(11) 0.0322(13) 0.0039(10) -0.0095(10) -0.0025(10)
C13 0.0630(17) 0.0290(12) 0.0254(12) -0.0046(10) -0.0074(11) 0.0162(12)
C14 0.0409(14) 0.0379(13) 0.0227(11) -0.0004(10) 0.0009(9) 0.0136(10)
C15 0.0310(11) 0.0300(12) 0.0217(11) 0.0028(9) -0.0005(9) 0.0041(9)
C16 0.0209(10) 0.0310(11) 0.0213(10) 0.0018(9) -0.0047(8) 0.0010(8)
C17 0.0218(15) 0.0326(16) 0.0200(15) 0.000 -0.0069(11) 0.000

loop_
_atom_type_symbol
_atom_type_description
_atom_type_scat_dispersion_real
_atom_type_scat_dispersion_imag
_atom_type_scat_source
C C 0.0033 0.0016 'International Tables Vol C Tables 4.2.6.8 and 6.1.1.4'
H H 0.0000 0.0000 'International Tables Vol C Tables 4.2.6.8 and 6.1.1.4'
N N 0.0061 0.0033 'International Tables Vol C Tables 4.2.6.8 and 6.1.1.4'
P P 0.1023 0.0942 'International Tables Vol C Tables 4.2.6.8 and 6.1.1.4'
Ni Ni 0.3393 1.1124 'International Tables Vol C Tables 4.2.6.8 and 6.1.1.4'
Se Se -0.0929 2.2259 'International Tables Vol C Tables 4.2.6.8 and 6.1.1.4'

loop_
_geom_angle_atom_site_label_1
_geom_angle_atom_site_label_2
_geom_angle_atom_site_label_3
_geom_angle
_geom_angle_site_symmetry_1
_geom_angle_site_symmetry_3
_geom_angle_publ_flag
P1 Ni1 P1 91.14(3) 7 . yes
P1 Ni1 Se1 178.86(2) 7 . no
P1 Ni1 Se1 88.381(14) . . yes
P1 Ni1 Se1 88.381(14) 7 7 no
P1 Ni1 Se1 178.86(2) . 7 no
Se1 Ni1 Se1 92.081(16) . 7 yes
C1 Se1 Ni1 102.86(6) . . yes
C1 C1 C2 120.64(11) 7 . yes
C1 C1 Se1 121.01(6) 7 . yes
C2 C1 Se1 118.18(14) . . yes
N1 C2 C1 178.2(2) . . yes
C3 P1 C10 105.11(9) . . no
C3 P1 C16 106.68(9) . . no
C10 P1 C16 100.94(9) . . no
C3 P1 Ni1 112.16(6) . . no
C10 P1 Ni1 114.63(6) . . no
C16 P1 Ni1 116.12(7) . . no
C4 C3 C9 118.57(18) . . no
C4 C3 P1 118.19(15) . . no
C9 C3 P1 123.14(15) . . no
C5 C4 C3 120.5(2) . . no
C6 C5 C4 120.2(2) . . no
C7 C6 C5 119.7(2) . . no
C6 C7 C9 120.54(19) . . no
C7 C9 C3 120.38(19) . . no
C11 C10 C15 119.31(19) . . no
C11 C10 P1 121.95(15) . . no
C15 C10 P1 118.64(15) . . no
C10 C11 C12 120.2(2) . . no
C13 C12 C11 120.1(2) . . no
C12 C13 C14 120.2(2) . . no
C15 C14 C13 119.7(2) . . no
C14 C15 C10 120.5(2) . . no
C17 C16 P1 115.75(15) . . no
C16 C17 C16 113.7(2) . 7 no

loop_
_geom_bond_atom_site_label_1
_geom_bond_atom_site_label_2
_geom_bond_distance
_geom_bond_site_symmetry_2
_geom_bond_publ_flag
Ni1 P1 2.2017(5) 7 no
Ni1 P1 2.2017(5) . yes
Ni1 Se1 2.2852(3) . yes
Ni1 Se1 2.2852(3) 7 no
Se1 C1 1.8841(18) . yes
C1 C1 1.349(4) 7 yes
C1 C2 1.433(3) . yes
C2 N1 1.146(3) . yes
P1 C3 1.812(2) . no
P1 C10 1.829(2) . no
P1 C16 1.8301(19) . no
C3 C4 1.393(3) . no
C3 C9 1.397(3) . no
C4 C5 1.389(3) . no
C5 C6 1.380(3) . no
C6 C7 1.378(3) . no
C7 C9 1.385(3) . no
C10 C11 1.387(3) . no
C10 C15 1.395(3) . no
C11 C12 1.388(3) . no
C12 C13 1.382(3) . no
C13 C14 1.387(3) . no
C14 C15 1.382(3) . no
C16 C17 1.527(2) . no
C17 C16 1.527(2) 7 no
